data_7034400
loop_
_publ_author_name
'Wang, Qiang'
'Venneri, Shari'
'Zarrabi, Niloofar'
'Wang, Hongfeng'
'Desplanches, C\'edric'
'L\'etard, Jean-Fran\,cois'
'Seda, Takele'
'Pilkington, Melanie'

_publ_section_title
;
 Stereochemistry for engineering spin crossover: structures and magnetic
 properties of a homochiral vs. racemic [Fe(N3O2)(CN)2] complex.
;
_journal_issue 15
_journal_name_full 'Dalton transactions (Cambridge, England : 2003)'
_journal_page_first 6711
_journal_page_last 6714
_journal_paper_doi 10.1039/c5dt00357a
_journal_volume 44
_journal_year 2015
_chemical_absolute_configuration syn
_chemical_formula_moiety 'C29 H29 Fe N5 O2, 0.5(C4 H10 O), C2 H3 N'
_chemical_formula_sum 'C33 H37 Fe N6 O2.5'
_chemical_formula_weight 613.53
_chemical_name_systematic
;
 ?
;
_space_group_crystal_system monoclinic
_space_group_IT_number 4
_space_group_name_Hall 'P 2yb'
_space_group_name_H-M_alt 'P 1 21 1'
_symmetry_space_group_name_Hall 'P 2yb'
_symmetry_space_group_name_H-M 'P 1 21 1'
_atom_sites_solution_hydrogens geom
_audit_creation_method SHELXL-2013
_audit_update_record
;
2014-09-19 deposited with the CCDC.
2015-03-13 downloaded from the CCDC.
;
_cell_angle_alpha 90
_cell_angle_beta 99.233(4)
_cell_angle_gamma 90
_cell_formula_units_Z 4
_cell_length_a 14.1310(16)
_cell_length_b 10.5819(10)
_cell_length_c 20.876(2)
_cell_measurement_temperature 100(2)
_cell_volume 3081.2(5)
_computing_cell_refinement 'Bruker SAINT'
_computing_data_collection 'Bruker APEX2'
_computing_data_reduction 'Bruker SAINT'
_computing_molecular_graphics 'Bruker SHELXTL'
_computing_publication_material 'Bruker SHELXTL'
_computing_structure_refinement 'SHELXL-97 (Sheldrick, 2008)'
_computing_structure_solution 'SHELXS-97 (Sheldrick, 2008)'
_diffrn_ambient_temperature 100(2)
_diffrn_measured_fraction_theta_full 0.996
_diffrn_measured_fraction_theta_max 0.995
_diffrn_measurement_device_type 'Bruker APEX-II CCD'
_diffrn_measurement_method '\f and \w scans'
_diffrn_radiation_monochromator graphite
_diffrn_radiation_source 'fine-focus sealed tube'
_diffrn_radiation_type MoK\a
_diffrn_radiation_wavelength 0.71073
_diffrn_reflns_av_R_equivalents 0.0543
_diffrn_reflns_av_unetI/netI 0.1091
_diffrn_reflns_Laue_measured_fraction_full 0.996
_diffrn_reflns_Laue_measured_fraction_max 0.995
_diffrn_reflns_limit_h_max 17
_diffrn_reflns_limit_h_min -16
_diffrn_reflns_limit_k_max 12
_diffrn_reflns_limit_k_min -13
_diffrn_reflns_limit_l_max 25
_diffrn_reflns_limit_l_min -23
_diffrn_reflns_number 21761
_diffrn_reflns_point_group_measured_fraction_full 0.938
_diffrn_reflns_point_group_measured_fraction_max 0.930
_diffrn_reflns_theta_full 25.242
_diffrn_reflns_theta_max 25.999
_diffrn_reflns_theta_min 0.988
_exptl_absorpt_coefficient_mu 0.531
_exptl_absorpt_correction_T_max 0.7854
_exptl_absorpt_correction_T_min 0.6573
_exptl_absorpt_correction_type multi-scan
_exptl_absorpt_process_details Bruker-SADABS
_exptl_crystal_colour blue
_exptl_crystal_density_diffrn 1.323
_exptl_crystal_description plate
_exptl_crystal_F_000 1292
_exptl_crystal_size_max 0.44
_exptl_crystal_size_mid 0.09
_exptl_crystal_size_min 0.07
_refine_diff_density_max 0.806
_refine_diff_density_min -0.687
_refine_diff_density_rms 0.147
_refine_ls_abs_structure_details
;
 Flack x determined using 2699 quotients [(I+)-(I-)]/[(I+)+(I-)]
 (Parsons and Flack (2004), Acta Cryst. A60, s61).
;
_refine_ls_abs_structure_Flack 0.090(16)
_refine_ls_extinction_method none
_refine_ls_goodness_of_fit_ref 1.031
_refine_ls_hydrogen_treatment constr
_refine_ls_matrix_type full
_refine_ls_number_parameters 768
_refine_ls_number_reflns 11269
_refine_ls_number_restraints 9
_refine_ls_restrained_S_all 1.032
_refine_ls_R_factor_all 0.1229
_refine_ls_R_factor_gt 0.0686
_refine_ls_shift/su_max 0.016
_refine_ls_shift/su_mean 0.000
_refine_ls_structure_factor_coef Fsqd
_refine_ls_weighting_details 'w=1/[\s^2^(Fo^2^)+(0.0801P)^2^+7.7675P] where P=(Fo^2^+2Fc^2^)/3'
_refine_ls_weighting_scheme calc
_refine_ls_wR_factor_gt 0.1550
_refine_ls_wR_factor_ref 0.1960
_reflns_Friedel_coverage 0.768
_reflns_Friedel_fraction_full 0.873
_reflns_Friedel_fraction_max 0.857
_reflns_number_gt 7713
_reflns_number_total 11269
_reflns_threshold_expression 'I > 2\s(I)'
_cod_data_source_file c5dt00357a2.cif
_cod_data_source_block qwe145dec09lt_0m
_cod_depositor_comments 'Adding full bibliography for 7034399--7034400.cif.'
_cod_original_cell_volume 3081.2(6)
_cod_database_code 7034400
_shelx_space_group_comment
;
The symmetry employed for this shelxl refinement is uniquely defined
by the following loop, which should always be used as a source of
symmetry information in preference to the above space-group names.
They are only intended as comments.
;
_shelxl_version_number 2013-3

loop_
_space_group_symop_operation_xyz
'x, y, z'
'-x, y+1/2, -z'

loop_
_atom_site_label
_atom_site_type_symbol
_atom_site_fract_x
_atom_site_fract_y
_atom_site_fract_z
_atom_site_U_iso_or_equiv
_atom_site_adp_type
_atom_site_occupancy
_atom_site_site_symmetry_order
_atom_site_calc_flag
_atom_site_refinement_flags_posn
_atom_site_refinement_flags_adp
Fe1 Fe 0.14550(9) 0.44995(11) 0.36446(6) 0.0196(3) Uani 1 1 d . .
Fe2 Fe 0.87042(10) 0.91704(12) 0.14293(6) 0.0228(4) Uani 1 1 d . .
N1 N 0.0485(5) 0.4274(9) 0.2959(3) 0.0194(18) Uani 1 1 d . .
N2 N 0.0779(6) 0.3009(8) 0.3980(4) 0.023(2) Uani 1 1 d . .
N3 N 0.1802(6) 0.5801(8) 0.3087(4) 0.0191(19) Uani 1 1 d . .
N4 N 0.0236(6) 0.6189(9) 0.4412(4) 0.028(2) Uani 1 1 d . .
N5 N 0.2802(6) 0.2603(9) 0.3102(4) 0.029(2) Uani 1 1 d . .
N13 N 0.3034(9) -0.0647(13) 0.2059(7) 0.080(4) Uani 1 1 d D .
N6 N 0.9639(5) 0.9239(8) 0.2163(3) 0.0176(17) Uani 1 1 d . .
N7 N 0.8228(6) 0.7796(8) 0.1965(4) 0.0181(19) Uani 1 1 d . .
N8 N 0.9539(6) 1.0585(8) 0.1194(4) 0.0186(19) Uani 1 1 d . .
N9 N 0.9583(7) 0.7163(10) 0.0599(5) 0.037(2) Uani 1 1 d . .
N10 N 0.7381(7) 1.1127(9) 0.1986(5) 0.032(2) Uani 1 1 d . .
N12 N 0.7515(8) 0.3948(10) 1.0443(5) 0.051(3) Uani 1 1 d D .
O1 O 0.1808(4) 0.4182(7) 0.5152(3) 0.0264(15) Uani 1 1 d . .
O2 O 0.2774(5) 0.5308(7) 0.4254(3) 0.0203(15) Uani 1 1 d . .
O3 O 0.7208(5) 0.8116(7) 0.0771(3) 0.0254(17) Uani 1 1 d . .
O4 O 0.7944(5) 1.0076(6) 0.0284(3) 0.0237(15) Uani 1 1 d . .
O5 O 0.7283(6) 0.3479(9) 0.3842(4) 0.045(2) Uani 1 1 d D .
C2 C 0.0463(7) 0.5040(10) 0.2437(5) 0.019(2) Uani 1 1 d . .
C3 C -0.0269(7) 0.4906(9) 0.1900(5) 0.024(2) Uani 1 1 d . .
H3 H -0.0288 0.5415 0.1536 0.029 Uiso 1 1 calc R U
C4 C -0.0972(7) 0.3984(10) 0.1931(5) 0.026(2) Uani 1 1 d . .
H4 H -0.1472 0.3883 0.1587 0.031 Uiso 1 1 calc R U
C5 C -0.0918(7) 0.3225(10) 0.2475(5) 0.024(2) Uani 1 1 d . .
H5 H -0.1380 0.2606 0.2493 0.029 Uiso 1 1 calc R U
C6 C -0.0186(7) 0.3380(10) 0.2988(5) 0.021(2) Uani 1 1 d . .
C7 C 0.0017(7) 0.2645(10) 0.3588(5) 0.023(2) Uani 1 1 d . .
C8 C -0.0656(7) 0.1625(10) 0.3688(5) 0.030(3) Uani 1 1 d . .
H8A H -0.0478 0.1278 0.4115 0.046 Uiso 1 1 calc R U
H8B H -0.0634 0.0974 0.3371 0.046 Uiso 1 1 calc R U
H8C H -0.1295 0.1960 0.3644 0.046 Uiso 1 1 calc R U
C9 C 0.1178(8) 0.2253(10) 0.4558(5) 0.028(2) Uani 1 1 d . .
H9A H 0.1806 0.1937 0.4509 0.034 Uiso 1 1 calc R U
H9B H 0.0765 0.1534 0.4597 0.034 Uiso 1 1 calc R U
C10 C 0.1257(7) 0.3059(10) 0.5168(5) 0.028(3) Uani 1 1 d . .
H10A H 0.0617 0.3290 0.5237 0.033 Uiso 1 1 calc R U
H10B H 0.1543 0.2553 0.5536 0.033 Uiso 1 1 calc R U
C11 C 0.2809(7) 0.3980(10) 0.5178(5) 0.023(2) Uani 1 1 d . .
H11 H 0.2911 0.3299 0.4878 0.027 Uiso 1 1 calc R U
C12 C 0.3286(7) 0.3636(10) 0.5857(5) 0.022(2) Uani 1 1 d . .
C13 C 0.3060(6) 0.4278(11) 0.6391(4) 0.024(2) Uani 1 1 d . .
H13 H 0.2587 0.4897 0.6330 0.029 Uiso 1 1 calc R U
C14 C 0.3514(7) 0.4023(11) 0.7003(5) 0.027(2) Uani 1 1 d . .
H14 H 0.3356 0.4468 0.7355 0.032 Uiso 1 1 calc R U
C15 C 0.4215(8) 0.3093(11) 0.7097(5) 0.029(3) Uani 1 1 d . .
H15 H 0.4522 0.2908 0.7514 0.034 Uiso 1 1 calc R U
C16 C 0.4461(7) 0.2441(11) 0.6576(5) 0.031(3) Uani 1 1 d . .
H16 H 0.4934 0.1821 0.6642 0.037 Uiso 1 1 calc R U
C17 C 0.3995(7) 0.2715(10) 0.5948(5) 0.023(2) Uani 1 1 d . .
H17 H 0.4160 0.2283 0.5594 0.027 Uiso 1 1 calc R U
C18 C 0.3158(7) 0.5220(9) 0.4933(4) 0.019(2) Uani 1 1 d . .
H18 H 0.2913 0.5922 0.5165 0.022 Uiso 1 1 calc R U
C19 C 0.4240(7) 0.5276(9) 0.5036(5) 0.022(2) Uani 1 1 d . .
C20 C 0.4758(6) 0.4549(10) 0.4662(5) 0.027(2) Uani 1 1 d . .
H20 H 0.4437 0.4084 0.4316 0.033 Uiso 1 1 calc R U
C21 C 0.5749(7) 0.4509(10) 0.4802(5) 0.029(2) Uani 1 1 d . .
H21 H 0.6098 0.4020 0.4552 0.035 Uiso 1 1 calc R U
C22 C 0.6218(8) 0.5220(11) 0.5326(6) 0.037(3) Uani 1 1 d . .
H22 H 0.6883 0.5189 0.5424 0.044 Uiso 1 1 calc R U
C23 C 0.5718(8) 0.5964(12) 0.5698(5) 0.036(3) Uani 1 1 d . .
H23 H 0.6038 0.6438 0.6042 0.044 Uiso 1 1 calc R U
C24 C 0.4723(8) 0.5989(10) 0.5547(5) 0.029(2) Uani 1 1 d . .
H24 H 0.4374 0.6490 0.5792 0.035 Uiso 1 1 calc R U
C25 C 0.2832(7) 0.6587(9) 0.4021(4) 0.024(2) Uani 1 1 d . .
H25A H 0.3460 0.6941 0.4175 0.029 Uiso 1 1 calc R U
H25B H 0.2352 0.7114 0.4173 0.029 Uiso 1 1 calc R U
C26 C 0.2653(7) 0.6519(9) 0.3278(5) 0.018(2) Uani 1 1 d . .
H26A H 0.2576 0.7363 0.3095 0.022 Uiso 1 1 calc R U
H26B H 0.3191 0.6118 0.3124 0.022 Uiso 1 1 calc R U
C27 C 0.1256(7) 0.5917(10) 0.2517(4) 0.020(2) Uani 1 1 d . .
C28 C 0.1442(7) 0.6803(10) 0.1985(5) 0.023(2) Uani 1 1 d . .
H28A H 0.1675 0.7595 0.2172 0.035 Uiso 1 1 calc R U
H28B H 0.0857 0.6940 0.1690 0.035 Uiso 1 1 calc R U
H28C H 0.1913 0.6439 0.1756 0.035 Uiso 1 1 calc R U
C29 C 0.2309(7) 0.3317(10) 0.3315(5) 0.022(2) Uani 1 1 d . .
C30 C 0.0711(8) 0.5604(10) 0.4117(5) 0.022(2) Uani 1 1 d . .
C31 C 0.9580(7) 0.8442(10) 0.2673(4) 0.019(2) Uani 1 1 d . .
C32 C 1.0261(7) 0.8467(9) 0.3241(4) 0.019(2) Uani 1 1 d . .
H32 H 1.0218 0.7928 0.3587 0.022 Uiso 1 1 calc R U
C33 C 1.1006(6) 0.9340(11) 0.3263(4) 0.024(2) Uani 1 1 d . .
H33 H 1.1471 0.9373 0.3632 0.029 Uiso 1 1 calc R U
C34 C 1.1076(7) 1.0154(10) 0.2758(5) 0.026(2) Uani 1 1 d . .
H34 H 1.1575 1.0734 0.2782 0.031 Uiso 1 1 calc R U
C35 C 1.0362(7) 1.0072(9) 0.2201(5) 0.020(2) Uani 1 1 d . .
C36 C 1.0265(7) 1.0858(10) 0.1621(5) 0.024(2) Uani 1 1 d . .
C37 C 1.0993(7) 1.1898(10) 0.1580(5) 0.028(2) Uani 1 1 d . .
H37A H 1.1396 1.1665 0.1271 0.042 Uiso 1 1 calc R U
H37B H 1.1378 1.2015 0.1998 0.042 Uiso 1 1 calc R U
H37C H 1.0664 1.2670 0.1446 0.042 Uiso 1 1 calc R U
C38 C 0.9302(8) 1.1350(10) 0.0601(5) 0.027(2) Uani 1 1 d . .
H38A H 0.9886 1.1682 0.0477 0.032 Uiso 1 1 calc R U
H38B H 0.8905 1.2060 0.0685 0.032 Uiso 1 1 calc R U
C39 C 0.8780(7) 1.0574(11) 0.0057(5) 0.025(2) Uani 1 1 d . .
H39A H 0.8594 1.1093 -0.0326 0.030 Uiso 1 1 calc R U
H39B H 0.9184 0.9893 -0.0052 0.030 Uiso 1 1 calc R U
C40 C 0.7396(6) 0.9247(11) -0.0153(4) 0.023(2) Uani 1 1 d . .
H40 H 0.7808 0.8558 -0.0258 0.027 Uiso 1 1 calc R U
C41 C 0.6935(7) 0.9868(10) -0.0772(5) 0.023(2) Uani 1 1 d . .
C42 C 0.6515(8) 1.1059(10) -0.0762(5) 0.032(3) Uani 1 1 d . .
H42 H 0.6554 1.1496 -0.0372 0.038 Uiso 1 1 calc R U
C43 C 0.6043(8) 1.1589(11) -0.1322(5) 0.032(3) Uani 1 1 d . .
H43 H 0.5754 1.2376 -0.1309 0.038 Uiso 1 1 calc R U
C44 C 0.5992(8) 1.0960(12) -0.1910(6) 0.037(3) Uani 1 1 d . .
H44 H 0.5680 1.1337 -0.2288 0.044 Uiso 1 1 calc R U
C45 C 0.6405(7) 0.9771(12) -0.1941(5) 0.031(3) Uani 1 1 d . .
H45 H 0.6364 0.9340 -0.2332 0.038 Uiso 1 1 calc R U
C46 C 0.6880(6) 0.9246(11) -0.1368(4) 0.023(2) Uani 1 1 d . .
H46 H 0.7169 0.8459 -0.1381 0.028 Uiso 1 1 calc R U
C47 C 0.6645(7) 0.8707(9) 0.0225(4) 0.020(2) Uani 1 1 d . .
H47 H 0.6280 0.9404 0.0376 0.025 Uiso 1 1 calc R U
C48 C 0.5959(7) 0.7801(10) -0.0174(4) 0.023(2) Uani 1 1 d . .
C49 C 0.5047(7) 0.8166(11) -0.0447(5) 0.029(3) Uani 1 1 d . .
H49 H 0.4834 0.8969 -0.0358 0.035 Uiso 1 1 calc R U
C50 C 0.4443(8) 0.7381(12) -0.0844(5) 0.036(3) Uani 1 1 d . .
H50 H 0.3829 0.7643 -0.1024 0.043 Uiso 1 1 calc R U
C51 C 0.4773(9) 0.6176(12) -0.0972(5) 0.042(3) Uani 1 1 d . .
H51 H 0.4375 0.5629 -0.1241 0.050 Uiso 1 1 calc R U
C52 C 0.5694(9) 0.5783(11) -0.0702(5) 0.038(3) Uani 1 1 d . .
H52 H 0.5909 0.4978 -0.0784 0.046 Uiso 1 1 calc R U
C53 C 0.6277(9) 0.6610(11) -0.0310(5) 0.037(3) Uani 1 1 d . .
H53 H 0.6895 0.6363 -0.0134 0.045 Uiso 1 1 calc R U
C54 C 0.6675(7) 0.7708(10) 0.1261(4) 0.023(2) Uani 1 1 d . .
H54A H 0.6151 0.7159 0.1077 0.027 Uiso 1 1 calc R U
H54B H 0.6413 0.8427 0.1462 0.027 Uiso 1 1 calc R U
C55 C 0.7391(7) 0.6994(10) 0.1757(5) 0.022(2) Uani 1 1 d . .
H55A H 0.7093 0.6768 0.2129 0.027 Uiso 1 1 calc R U
H55B H 0.7588 0.6222 0.1565 0.027 Uiso 1 1 calc R U
C56 C 0.8728(7) 0.7612(10) 0.2534(5) 0.021(2) Uani 1 1 d . .
C57 C 0.8504(7) 0.6651(11) 0.3019(4) 0.023(2) Uani 1 1 d . .
H57A H 0.7896 0.6845 0.3144 0.035 Uiso 1 1 calc R U
H57B H 0.8994 0.6669 0.3395 0.035 Uiso 1 1 calc R U
H57C H 0.8478 0.5824 0.2827 0.035 Uiso 1 1 calc R U
C58 C 0.7871(8) 1.0417(10) 0.1773(5) 0.023(2) Uani 1 1 d . .
C59 C 0.9299(8) 0.7912(12) 0.0914(5) 0.028(3) Uani 1 1 d . .
C60 C 0.3623(10) 0.0052(13) 0.2254(7) 0.055(4) Uani 1 1 d D .
C61 C 0.4373(9) 0.0960(12) 0.2508(6) 0.047(3) Uani 1 1 d D .
H61A H 0.4105 0.1609 0.2745 0.070 Uiso 1 1 calc R U
H61B H 0.4631 0.1334 0.2154 0.070 Uiso 1 1 calc R U
H61C H 0.4875 0.0532 0.2790 0.070 Uiso 1 1 calc R U
C62 C 0.8447(8) 0.3813(11) 0.4810(5) 0.042(3) Uani 1 1 d D .
H62A H 0.7960 0.3782 0.5082 0.063 Uiso 1 1 calc R U
H62B H 0.8955 0.4362 0.5002 0.063 Uiso 1 1 calc R U
H62C H 0.8697 0.2979 0.4767 0.063 Uiso 1 1 calc R U
C63 C 0.8017(7) 0.4312(12) 0.4145(5) 0.039(3) Uani 1 1 d D .
H63A H 0.7749 0.5146 0.4189 0.047 Uiso 1 1 calc R U
H63B H 0.8515 0.4385 0.3877 0.047 Uiso 1 1 calc R U
C64 C 0.6832(9) 0.3980(15) 0.3223(6) 0.058(4) Uani 1 1 d D .
H64A H 0.7295 0.4025 0.2927 0.070 Uiso 1 1 calc R U
H64B H 0.6593 0.4825 0.3279 0.070 Uiso 1 1 calc R U
C65 C 0.6030(10) 0.3136(15) 0.2954(7) 0.062(4) Uani 1 1 d D .
H65A H 0.6264 0.2288 0.2933 0.093 Uiso 1 1 calc R U
H65B H 0.5759 0.3416 0.2527 0.093 Uiso 1 1 calc R U
H65C H 0.5547 0.3158 0.3229 0.093 Uiso 1 1 calc R U
C66 C 0.7925(8) 0.4102(13) 1.0038(7) 0.055(3) Uani 1 1 d D .
C67 C 0.8477(8) 0.4330(13) 0.9517(6) 0.055(3) Uani 1 1 d D .
H67A H 0.8726 0.5176 0.9551 0.082 Uiso 1 1 calc R U
H67B H 0.8071 0.4224 0.9106 0.082 Uiso 1 1 calc R U
H67C H 0.8999 0.3740 0.9551 0.082 Uiso 1 1 calc R U

loop_
_atom_site_aniso_label
_atom_site_aniso_U_11
_atom_site_aniso_U_22
_atom_site_aniso_U_33
_atom_site_aniso_U_23
_atom_site_aniso_U_13
_atom_site_aniso_U_12
Fe1 0.0236(7) 0.0189(8) 0.0168(7) 0.0018(6) 0.0048(6) 0.0029(6)
Fe2 0.0282(8) 0.0197(8) 0.0224(7) 0.0023(6) 0.0100(6) 0.0015(6)
N1 0.018(4) 0.022(5) 0.019(4) 0.000(4) 0.007(3) 0.008(4)
N2 0.027(5) 0.023(5) 0.022(5) 0.003(4) 0.009(4) 0.002(4)
N3 0.028(5) 0.017(5) 0.013(4) -0.001(4) 0.004(4) 0.004(4)
N4 0.025(5) 0.038(6) 0.021(5) -0.006(4) 0.004(4) 0.008(4)
N5 0.030(5) 0.028(5) 0.031(5) 0.003(4) 0.012(4) 0.006(4)
N13 0.084(9) 0.055(9) 0.115(11) -0.031(9) 0.056(8) -0.025(8)
N6 0.019(4) 0.016(4) 0.020(4) 0.005(4) 0.010(3) 0.003(4)
N7 0.021(4) 0.019(5) 0.014(4) 0.000(4) 0.003(4) -0.001(4)
N8 0.024(5) 0.015(4) 0.017(4) -0.004(3) 0.005(4) 0.001(4)
N9 0.041(6) 0.036(6) 0.034(6) 0.003(5) 0.007(5) 0.005(5)
N10 0.039(6) 0.016(5) 0.043(6) -0.009(5) 0.009(5) 0.001(4)
N12 0.055(6) 0.047(7) 0.049(6) 0.024(5) 0.004(5) 0.006(5)
O1 0.021(3) 0.031(4) 0.027(3) 0.005(3) 0.003(3) 0.000(3)
O2 0.024(4) 0.021(4) 0.015(3) 0.001(3) 0.001(3) -0.001(3)
O3 0.022(4) 0.041(5) 0.014(3) 0.009(3) 0.005(3) 0.003(3)
O4 0.025(4) 0.030(4) 0.016(3) -0.004(3) 0.003(3) -0.008(3)
O5 0.041(5) 0.061(6) 0.035(5) 0.002(4) 0.009(4) 0.006(4)
C2 0.023(5) 0.019(5) 0.015(5) -0.001(4) 0.003(4) 0.006(4)
C3 0.033(6) 0.015(6) 0.023(5) -0.004(4) 0.002(5) 0.005(4)
C4 0.017(5) 0.028(6) 0.030(6) -0.013(5) -0.003(4) 0.005(4)
C5 0.026(6) 0.017(5) 0.031(6) -0.007(5) 0.009(5) -0.002(4)
C6 0.021(5) 0.019(5) 0.022(5) 0.000(4) 0.004(4) 0.000(4)
C7 0.024(5) 0.025(6) 0.023(5) -0.009(5) 0.014(5) -0.003(5)
C8 0.031(6) 0.022(6) 0.040(6) -0.002(5) 0.013(5) -0.007(5)
C9 0.035(6) 0.018(6) 0.033(6) 0.005(5) 0.011(5) -0.008(5)
C10 0.026(6) 0.025(6) 0.031(6) 0.002(5) 0.001(5) -0.016(5)
C11 0.028(5) 0.018(6) 0.022(5) -0.001(4) 0.005(4) 0.000(4)
C12 0.020(5) 0.026(6) 0.021(5) 0.000(4) 0.004(4) -0.007(4)
C13 0.023(5) 0.026(6) 0.028(5) -0.008(5) 0.012(4) -0.004(5)
C14 0.031(5) 0.027(6) 0.023(5) 0.002(5) 0.009(4) 0.004(5)
C15 0.032(6) 0.035(7) 0.018(5) -0.002(5) 0.000(5) 0.005(5)
C16 0.029(6) 0.032(6) 0.030(6) -0.003(5) -0.001(5) 0.015(5)
C17 0.026(5) 0.028(6) 0.016(5) -0.006(4) 0.006(4) 0.000(5)
C18 0.022(5) 0.017(5) 0.014(5) -0.002(4) -0.005(4) 0.002(4)
C19 0.029(6) 0.019(5) 0.019(5) 0.009(4) 0.006(4) -0.001(4)
C20 0.021(5) 0.030(6) 0.032(5) 0.005(5) 0.009(4) -0.002(5)
C21 0.030(5) 0.023(5) 0.036(6) 0.004(5) 0.010(4) -0.002(5)
C22 0.029(6) 0.038(7) 0.043(7) 0.011(6) 0.005(5) 0.005(5)
C23 0.038(7) 0.040(7) 0.027(6) 0.007(5) -0.006(5) -0.016(6)
C24 0.039(6) 0.029(6) 0.020(5) 0.001(5) 0.003(5) -0.005(5)
C25 0.027(5) 0.024(6) 0.019(5) 0.007(4) 0.000(4) 0.003(4)
C26 0.021(5) 0.011(5) 0.022(5) 0.002(4) 0.003(4) 0.000(4)
C27 0.022(5) 0.024(6) 0.013(5) 0.000(4) 0.006(4) 0.010(4)
C28 0.031(6) 0.023(6) 0.015(5) 0.002(4) 0.004(4) 0.010(5)
C29 0.028(6) 0.018(6) 0.019(5) 0.006(4) 0.002(5) -0.001(5)
C30 0.024(6) 0.017(6) 0.024(6) 0.012(5) -0.004(5) 0.004(5)
C31 0.025(5) 0.018(5) 0.012(5) -0.001(4) 0.002(4) 0.004(4)
C32 0.025(5) 0.016(5) 0.015(5) 0.004(4) 0.005(4) 0.006(4)
C33 0.025(5) 0.027(6) 0.017(4) -0.008(5) -0.004(4) 0.006(5)
C34 0.030(6) 0.024(6) 0.022(5) -0.004(5) -0.001(5) 0.006(5)
C35 0.029(5) 0.017(5) 0.016(5) -0.004(4) 0.007(4) 0.005(4)
C36 0.029(6) 0.019(5) 0.024(5) -0.003(5) 0.010(5) -0.002(4)
C37 0.026(6) 0.026(6) 0.035(6) -0.006(5) 0.010(5) -0.001(5)
C38 0.031(6) 0.027(6) 0.022(6) 0.007(5) 0.002(5) 0.002(5)
C39 0.016(5) 0.034(6) 0.024(5) 0.011(5) -0.002(4) -0.004(5)
C40 0.019(4) 0.030(6) 0.019(5) -0.002(5) 0.007(4) 0.000(5)
C41 0.018(5) 0.027(6) 0.023(5) 0.003(4) 0.004(4) -0.007(4)
C42 0.039(6) 0.025(6) 0.032(6) 0.000(5) 0.010(5) 0.005(5)
C43 0.036(6) 0.031(6) 0.033(6) 0.014(5) 0.021(5) 0.014(5)
C44 0.041(7) 0.039(7) 0.030(6) 0.016(6) 0.003(5) 0.013(6)
C45 0.037(6) 0.038(7) 0.019(5) -0.002(5) 0.006(5) -0.001(5)
C46 0.030(5) 0.021(6) 0.021(5) 0.014(5) 0.007(4) 0.002(5)
C47 0.023(5) 0.021(5) 0.016(5) 0.008(4) -0.001(4) 0.002(4)
C48 0.032(6) 0.025(6) 0.012(5) 0.004(4) 0.001(4) -0.002(5)
C49 0.022(5) 0.035(7) 0.033(6) 0.009(5) 0.009(5) 0.000(5)
C50 0.025(6) 0.055(8) 0.027(6) -0.006(6) 0.000(5) -0.007(6)
C51 0.059(8) 0.046(8) 0.024(6) -0.010(5) 0.020(6) -0.028(7)
C52 0.053(8) 0.026(6) 0.035(6) 0.002(5) 0.007(6) 0.005(6)
C53 0.050(7) 0.035(7) 0.027(6) 0.002(5) 0.005(5) 0.011(6)
C54 0.028(5) 0.025(5) 0.016(5) 0.001(4) 0.005(4) 0.001(5)
C55 0.024(5) 0.021(6) 0.022(5) -0.001(5) 0.004(4) -0.003(5)
C56 0.031(6) 0.013(5) 0.019(5) -0.002(4) 0.008(4) 0.006(4)
C57 0.024(5) 0.033(7) 0.011(5) 0.003(4) 0.002(4) 0.003(5)
C58 0.035(6) 0.016(6) 0.016(5) -0.002(4) 0.001(5) -0.014(5)
C59 0.031(6) 0.030(7) 0.026(6) 0.012(5) 0.010(5) -0.001(5)
C60 0.057(9) 0.042(8) 0.073(10) -0.019(7) 0.032(8) 0.005(7)
C61 0.047(7) 0.052(8) 0.047(7) -0.018(6) 0.023(6) -0.002(6)
C62 0.039(7) 0.042(8) 0.047(7) 0.002(6) 0.013(6) 0.007(6)
C63 0.040(6) 0.041(7) 0.036(6) 0.009(6) 0.009(5) 0.008(6)
C64 0.053(8) 0.077(11) 0.046(8) 0.021(8) 0.012(6) -0.007(8)
C65 0.063(10) 0.073(11) 0.047(8) -0.010(8) 0.000(7) -0.006(8)
C66 0.041(5) 0.043(6) 0.084(7) 0.026(6) 0.023(5) 0.013(5)
C67 0.041(5) 0.043(6) 0.084(7) 0.026(6) 0.023(5) 0.013(5)

loop_
_atom_type_symbol
_atom_type_description
_atom_type_scat_dispersion_real
_atom_type_scat_dispersion_imag
_atom_type_scat_source
C C 0.0033 0.0016 'International Tables Vol C Tables 4.2.6.8 and 6.1.1.4'
H H 0.0000 0.0000 'International Tables Vol C Tables 4.2.6.8 and 6.1.1.4'
N N 0.0061 0.0033 'International Tables Vol C Tables 4.2.6.8 and 6.1.1.4'
O O 0.0106 0.0060 'International Tables Vol C Tables 4.2.6.8 and 6.1.1.4'
Fe Fe 0.3463 0.8444 'International Tables Vol C Tables 4.2.6.8 and 6.1.1.4'

loop_
_geom_angle_atom_site_label_1
_geom_angle_atom_site_label_2
_geom_angle_atom_site_label_3
_geom_angle
N1 Fe1 N3 81.5(4)
N1 Fe1 C29 94.0(4)
N3 Fe1 C29 90.8(4)
N1 Fe1 C30 94.4(4)
N3 Fe1 C30 95.1(4)
C29 Fe1 C30 170.4(4)
N1 Fe1 N2 80.4(4)
N3 Fe1 N2 161.8(3)
C29 Fe1 N2 88.6(4)
C30 Fe1 N2 88.2(4)
N1 Fe1 O2 160.0(3)
N3 Fe1 O2 78.5(3)
C29 Fe1 O2 86.5(4)
C30 Fe1 O2 87.2(4)
N2 Fe1 O2 119.6(3)
N6 Fe2 C58 93.5(4)
N6 Fe2 C59 99.6(4)
C58 Fe2 C59 166.9(4)
N6 Fe2 N8 78.8(3)
C58 Fe2 N8 89.9(4)
C59 Fe2 N8 92.9(4)
N6 Fe2 N7 80.0(3)
C58 Fe2 N7 90.5(4)
C59 Fe2 N7 91.4(4)
N8 Fe2 N7 158.8(3)
C6 N1 C2 122.0(8)
C6 N1 Fe1 120.0(7)
C2 N1 Fe1 117.9(7)
C7 N2 C9 121.4(9)
C7 N2 Fe1 113.6(7)
C9 N2 Fe1 124.3(7)
C27 N3 C26 123.4(9)
C27 N3 Fe1 116.5(7)
C26 N3 Fe1 120.0(6)
C35 N6 C31 120.0(8)
C35 N6 Fe2 120.5(6)
C31 N6 Fe2 119.5(7)
C56 N7 C55 118.8(9)
C56 N7 Fe2 115.8(7)
C55 N7 Fe2 125.4(6)
C36 N8 C38 120.7(9)
C36 N8 Fe2 115.7(7)
C38 N8 Fe2 123.4(6)
C11 O1 C10 114.7(8)
C18 O2 C25 111.1(7)
C18 O2 Fe1 132.9(6)
C25 O2 Fe1 104.6(5)
C47 O3 C54 114.4(7)
C40 O4 C39 114.2(7)
C63 O5 C64 110.7(9)
N1 C2 C3 120.0(9)
N1 C2 C27 112.0(8)
C3 C2 C27 128.0(9)
C4 C3 C2 118.1(10)
C4 C3 H3 121.0
C2 C3 H3 121.0
C5 C4 C3 119.8(9)
C5 C4 H4 120.1
C3 C4 H4 120.1
C6 C5 C4 120.4(10)
C6 C5 H5 119.8
C4 C5 H5 119.8
N1 C6 C5 119.7(9)
N1 C6 C7 111.6(8)
C5 C6 C7 128.6(9)
N2 C7 C6 114.2(9)
N2 C7 C8 127.8(10)
C6 C7 C8 118.0(9)
C7 C8 H8A 109.5
C7 C8 H8B 109.5
H8A C8 H8B 109.5
C7 C8 H8C 109.5
H8A C8 H8C 109.5
H8B C8 H8C 109.5
N2 C9 C10 110.3(9)
N2 C9 H9A 109.6
C10 C9 H9A 109.6
N2 C9 H9B 109.6
C10 C9 H9B 109.6
H9A C9 H9B 108.1
O1 C10 C9 114.5(8)
O1 C10 H10A 108.6
C9 C10 H10A 108.6
O1 C10 H10B 108.6
C9 C10 H10B 108.6
H10A C10 H10B 107.6
O1 C11 C12 111.2(8)
O1 C11 C18 103.4(8)
C12 C11 C18 113.7(8)
O1 C11 H11 109.4
C12 C11 H11 109.4
C18 C11 H11 109.4
C13 C12 C17 119.2(9)
C13 C12 C11 120.7(9)
C17 C12 C11 120.0(9)
C14 C13 C12 121.5(10)
C14 C13 H13 119.2
C12 C13 H13 119.2
C13 C14 C15 119.4(10)
C13 C14 H14 120.3
C15 C14 H14 120.3
C16 C15 C14 120.6(10)
C16 C15 H15 119.7
C14 C15 H15 119.7
C15 C16 C17 119.7(9)
C15 C16 H16 120.2
C17 C16 H16 120.2
C12 C17 C16 119.6(9)
C12 C17 H17 120.2
C16 C17 H17 120.2
O2 C18 C19 110.5(8)
O2 C18 C11 107.2(8)
C19 C18 C11 111.2(8)
O2 C18 H18 109.3
C19 C18 H18 109.3
C11 C18 H18 109.3
C20 C19 C24 119.7(9)
C20 C19 C18 120.8(9)
C24 C19 C18 119.3(9)
C19 C20 C21 120.4(10)
C19 C20 H20 119.8
C21 C20 H20 119.8
C20 C21 C22 118.9(10)
C20 C21 H21 120.6
C22 C21 H21 120.6
C23 C22 C21 121.7(10)
C23 C22 H22 119.1
C21 C22 H22 119.1
C22 C23 C24 118.3(11)
C22 C23 H23 120.9
C24 C23 H23 120.9
C23 C24 C19 121.1(11)
C23 C24 H24 119.5
C19 C24 H24 119.5
O2 C25 C26 106.8(8)
O2 C25 H25A 110.4
C26 C25 H25A 110.4
O2 C25 H25B 110.4
C26 C25 H25B 110.4
H25A C25 H25B 108.6
N3 C26 C25 107.7(8)
N3 C26 H26A 110.2
C25 C26 H26A 110.2
N3 C26 H26B 110.2
C25 C26 H26B 110.2
H26A C26 H26B 108.5
N3 C27 C2 112.1(9)
N3 C27 C28 125.2(10)
C2 C27 C28 122.6(8)
C27 C28 H28A 109.5
C27 C28 H28B 109.5
H28A C28 H28B 109.5
C27 C28 H28C 109.5
H28A C28 H28C 109.5
H28B C28 H28C 109.5
N5 C29 Fe1 178.1(10)
N4 C30 Fe1 175.3(10)
N6 C31 C32 121.7(9)
N6 C31 C56 111.3(8)
C32 C31 C56 127.0(9)
C33 C32 C31 116.8(9)
C33 C32 H32 121.6
C31 C32 H32 121.6
C34 C33 C32 122.4(9)
C34 C33 H33 118.8
C32 C33 H33 118.8
C33 C34 C35 117.5(10)
C33 C34 H34 121.3
C35 C34 H34 121.3
N6 C35 C34 121.6(9)
N6 C35 C36 111.0(8)
C34 C35 C36 127.4(10)
N8 C36 C35 114.1(9)
N8 C36 C37 126.8(9)
C35 C36 C37 119.1(9)
C36 C37 H37A 109.5
C36 C37 H37B 109.5
H37A C37 H37B 109.5
C36 C37 H37C 109.5
H37A C37 H37C 109.5
H37B C37 H37C 109.5
N8 C38 C39 110.8(9)
N8 C38 H38A 109.5
C39 C38 H38A 109.5
N8 C38 H38B 109.5
C39 C38 H38B 109.5
H38A C38 H38B 108.1
O4 C39 C38 106.4(8)
O4 C39 H39A 110.5
C38 C39 H39A 110.5
O4 C39 H39B 110.5
C38 C39 H39B 110.5
H39A C39 H39B 108.6
O4 C40 C41 113.7(9)
O4 C40 C47 104.6(7)
C41 C40 C47 111.5(7)
O4 C40 H40 108.9
C41 C40 H40 108.9
C47 C40 H40 108.9
C46 C41 C42 118.4(10)
C46 C41 C40 120.9(9)
C42 C41 C40 120.6(10)
C43 C42 C41 120.4(10)
C43 C42 H42 119.8
C41 C42 H42 119.8
C42 C43 C44 120.5(11)
C42 C43 H43 119.7
C44 C43 H43 119.7
C45 C44 C43 120.7(10)
C45 C44 H44 119.6
C43 C44 H44 119.6
C44 C45 C46 118.0(11)
C44 C45 H45 121.0
C46 C45 H45 121.0
C45 C46 C41 121.9(11)
C45 C46 H46 119.1
C41 C46 H46 119.1
O3 C47 C48 112.8(8)
O3 C47 C40 103.4(7)
C48 C47 C40 112.7(8)
O3 C47 H47 109.2
C48 C47 H47 109.2
C40 C47 H47 109.2
C49 C48 C53 118.9(10)
C49 C48 C47 121.6(10)
C53 C48 C47 119.3(10)
C50 C49 C48 122.0(11)
C50 C49 H49 119.0
C48 C49 H49 119.0
C49 C50 C51 118.3(11)
C49 C50 H50 120.9
C51 C50 H50 120.9
C50 C51 C52 120.8(11)
C50 C51 H51 119.6
C52 C51 H51 119.6
C53 C52 C51 118.7(11)
C53 C52 H52 120.6
C51 C52 H52 120.6
C52 C53 C48 121.2(11)
C52 C53 H53 119.4
C48 C53 H53 119.4
O3 C54 C55 105.4(8)
O3 C54 H54A 110.7
C55 C54 H54A 110.7
O3 C54 H54B 110.7
C55 C54 H54B 110.7
H54A C54 H54B 108.8
N7 C55 C54 109.3(9)
N7 C55 H55A 109.8
C54 C55 H55A 109.8
N7 C55 H55B 109.8
C54 C55 H55B 109.8
H55A C55 H55B 108.3
N7 C56 C31 113.3(9)
N7 C56 C57 125.1(9)
C31 C56 C57 121.5(9)
C56 C57 H57A 109.5
C56 C57 H57B 109.5
H57A C57 H57B 109.5
C56 C57 H57C 109.5
H57A C57 H57C 109.5
H57B C57 H57C 109.5
N10 C58 Fe2 178.4(10)
N9 C59 Fe2 175.5(11)
N13 C60 C61 179.3(15)
C60 C61 H61A 109.5
C60 C61 H61B 109.5
H61A C61 H61B 109.5
C60 C61 H61C 109.5
H61A C61 H61C 109.5
H61B C61 H61C 109.5
C63 C62 H62A 109.5
C63 C62 H62B 109.5
H62A C62 H62B 109.5
C63 C62 H62C 109.5
H62A C62 H62C 109.5
H62B C62 H62C 109.5
O5 C63 C62 110.2(9)
O5 C63 H63A 109.6
C62 C63 H63A 109.6
O5 C63 H63B 109.6
C62 C63 H63B 109.6
H63A C63 H63B 108.1
O5 C64 C65 108.5(11)
O5 C64 H64A 110.0
C65 C64 H64A 110.0
O5 C64 H64B 110.0
C65 C64 H64B 110.0
H64A C64 H64B 108.4
C64 C65 H65A 109.5
C64 C65 H65B 109.5
H65A C65 H65B 109.5
C64 C65 H65C 109.5
H65A C65 H65C 109.5
H65B C65 H65C 109.5
N12 C66 C67 178.5(17)
C66 C67 H67A 109.5
C66 C67 H67B 109.5
H67A C67 H67B 109.5
C66 C67 H67C 109.5
H67A C67 H67C 109.5
H67B C67 H67C 109.5

loop_
_geom_bond_atom_site_label_1
_geom_bond_atom_site_label_2
_geom_bond_distance
Fe1 N1 1.831(7)
Fe1 N3 1.918(8)
Fe1 C29 1.940(11)
Fe1 C30 1.944(12)
Fe1 N2 2.026(9)
Fe1 O2 2.250(7)
Fe2 N6 1.857(7)
Fe2 C58 1.977(12)
Fe2 C59 1.981(13)
Fe2 N8 2.015(8)
Fe2 N7 2.016(8)
N1 C6 1.348(13)
N1 C2 1.355(12)
N2 C7 1.303(13)
N2 C9 1.482(13)
N3 C27 1.316(12)
N3 C26 1.423(13)
N4 C30 1.160(14)
N5 C29 1.163(13)
N13 C60 1.138(14)
N6 C35 1.342(13)
N6 C31 1.370(12)
N7 C56 1.296(12)
N7 C55 1.464(13)
N8 C36 1.280(12)
N8 C38 1.472(13)
N9 C59 1.143(15)
N10 C58 1.159(14)
N12 C66 1.110(13)
O1 C11 1.424(11)
O1 C10 1.424(12)
O2 C18 1.438(11)
O2 C25 1.445(12)
O3 C47 1.425(11)
O3 C54 1.432(11)
O4 C40 1.405(11)
O4 C39 1.442(11)
O5 C63 1.429(12)
O5 C64 1.448(13)
C2 C3 1.405(13)
C2 C27 1.444(14)
C3 C4 1.400(14)
C3 H3 0.9300
C4 C5 1.382(14)
C4 H4 0.9300
C5 C6 1.376(14)
C5 H5 0.9300
C6 C7 1.462(14)
C7 C8 1.476(14)
C8 H8A 0.9600
C8 H8B 0.9600
C8 H8C 0.9600
C9 C10 1.521(14)
C9 H9A 0.9700
C9 H9B 0.9700
C10 H10A 0.9700
C10 H10B 0.9700
C11 C12 1.513(14)
C11 C18 1.518(14)
C11 H11 0.9800
C12 C13 1.387(13)
C12 C17 1.389(14)
C13 C14 1.362(14)
C13 H13 0.9300
C14 C15 1.388(14)
C14 H14 0.9300
C15 C16 1.378(14)
C15 H15 0.9300
C16 C17 1.400(14)
C16 H16 0.9300
C17 H17 0.9300
C18 C19 1.511(13)
C18 H18 0.9800
C19 C20 1.384(14)
C19 C24 1.393(14)
C20 C21 1.385(13)
C20 H20 0.9300
C21 C22 1.403(15)
C21 H21 0.9300
C22 C23 1.378(16)
C22 H22 0.9300
C23 C24 1.391(15)
C23 H23 0.9300
C24 H24 0.9300
C25 C26 1.532(13)
C25 H25A 0.9700
C25 H25B 0.9700
C26 H26A 0.9700
C26 H26B 0.9700
C27 C28 1.507(14)
C28 H28A 0.9600
C28 H28B 0.9600
C28 H28C 0.9600
C31 C32 1.403(13)
C31 C56 1.481(14)
C32 C33 1.395(14)
C32 H32 0.9300
C33 C34 1.378(14)
C33 H33 0.9300
C34 C35 1.415(14)
C34 H34 0.9300
C35 C36 1.456(14)
C36 C37 1.517(14)
C37 H37A 0.9600
C37 H37B 0.9600
C37 H37C 0.9600
C38 C39 1.496(14)
C38 H38A 0.9700
C38 H38B 0.9700
C39 H39A 0.9700
C39 H39B 0.9700
C40 C41 1.502(13)
C40 C47 1.532(13)
C40 H40 0.9800
C41 C46 1.397(14)
C41 C42 1.395(15)
C42 C43 1.371(15)
C42 H42 0.9300
C43 C44 1.388(16)
C43 H43 0.9300
C44 C45 1.393(16)
C44 H44 0.9300
C45 C46 1.390(14)
C45 H45 0.9300
C46 H46 0.9300
C47 C48 1.516(14)
C47 H47 0.9800
C48 C49 1.377(14)
C48 C53 1.383(15)
C49 C50 1.371(15)
C49 H49 0.9300
C50 C51 1.399(18)
C50 H50 0.9300
C51 C52 1.395(17)
C51 H51 0.9300
C52 C53 1.378(16)
C52 H52 0.9300
C53 H53 0.9300
C54 C55 1.527(14)
C54 H54A 0.9700
C54 H54B 0.9700
C55 H55A 0.9700
C55 H55B 0.9700
C56 C57 1.504(14)
C57 H57A 0.9600
C57 H57B 0.9600
C57 H57C 0.9600
C60 C61 1.466(15)
C61 H61A 0.9600
C61 H61B 0.9600
C61 H61C 0.9600
C62 C63 1.519(13)
C62 H62A 0.9600
C62 H62B 0.9600
C62 H62C 0.9600
C63 H63A 0.9700
C63 H63B 0.9700
C64 C65 1.480(16)
C64 H64A 0.9700
C64 H64B 0.9700
C65 H65A 0.9600
C65 H65B 0.9600
C65 H65C 0.9600
C66 C67 1.458(14)
C67 H67A 0.9600
C67 H67B 0.9600
C67 H67C 0.9600
